data_4327193
loop_
_publ_author_name
'Alexander M. Whyte'
'Benjamin Roach'
'David K. Henderson'
'Peter A. Tasker'
'Michio M. Matsushita'
'Kunio Awaga'
'Fraser J. White'
'Patricia Richardson'
'Neil Robertson'

_publ_contact_author_address
; 
 Alex Whyte
 The University of Edinburgh 
 Joseph Black Building 
 West Mains Road 
 Edinburgh 
 EH9 3JJ 
;
_publ_contact_author_email A.Whyte-4@sms.ed.ac.uk
_publ_contact_author_name 'Alex Whyte'
_publ_contact_author_phone '+44(0)131 6504806'
_publ_section_title
;
 Structural, Magnetic, and Electronic Properties of Phenolic Oxime
 Complexes of Cu and Ni
;
_journal_name_full 'Inorganic Chemistry'
_journal_page_first 12867
_journal_page_last 12876
_journal_paper_doi 10.1021/ic2020644
_journal_volume 50
_journal_year 2011
_chemical_formula_moiety 'C32 H48 N2 Ni1 O4'
_chemical_formula_sum 'C32 H48 N2 Ni O4'
_chemical_formula_weight 583.45
_space_group_IT_number 15
_symmetry_cell_setting monoclinic
_symmetry_space_group_name_Hall '-C 2yc'
_symmetry_space_group_name_H-M 'C 1 2/c 1'
_atom_sites_solution_hydrogens geom
_atom_sites_solution_primary direct
_cell_angle_alpha 90
_cell_angle_beta 107.396(2)
_cell_angle_gamma 90
_cell_formula_units_Z 4
_cell_length_a 21.7524(5)
_cell_length_b 9.95251(18)
_cell_length_c 14.7187(3)
_cell_measurement_reflns_used 1489
_cell_measurement_temperature 100
_cell_measurement_theta_max 28
_cell_measurement_theta_min 3
_cell_volume 3040.72(11)
_computing_cell_refinement 'USER DEFINED CELL REFINEMENT'
_computing_data_collection 'USER DEFINED DATA COLLECTION'
_computing_data_reduction 'USER DEFINED DATA REDUCTION'
_computing_molecular_graphics 'CAMERON (Watkin et al., 1996)'
_computing_publication_material 'CRYSTALS (Betteridge et al., 2003)'
_computing_structure_refinement 'CRYSTALS (Betteridge et al., 2003)'
_computing_structure_solution 'SIR92 (Altomare et al., 1994)'
_diffrn_ambient_pressure 100
_diffrn_ambient_temperature 100
_diffrn_measured_fraction_theta_full 0.995
_diffrn_measured_fraction_theta_max 0.950
_diffrn_measurement_device Unknown
_diffrn_measurement_device_type Serial
_diffrn_measurement_method \w/2\q
_diffrn_radiation_monochromator graphite
_diffrn_radiation_type 'Mo K\a'
_diffrn_radiation_wavelength 0.71073
_diffrn_reflns_av_R_equivalents 0.028
_diffrn_reflns_limit_h_max 29
_diffrn_reflns_limit_h_min -27
_diffrn_reflns_limit_k_max 13
_diffrn_reflns_limit_k_min -13
_diffrn_reflns_limit_l_max 19
_diffrn_reflns_limit_l_min -19
_diffrn_reflns_number 20261
_diffrn_reflns_theta_full 26.948
_diffrn_reflns_theta_max 28.668
_diffrn_reflns_theta_min 3.445
_diffrn_standards_number 0
_exptl_absorpt_coefficient_mu 0.676
_exptl_absorpt_correction_T_max 0.89
_exptl_absorpt_correction_T_min 0.64
_exptl_absorpt_correction_type multi-scan
_exptl_absorpt_process_details 'SADABS (Siemens, 1996)'
_exptl_crystal_colour green
_exptl_crystal_density_diffrn 1.274
_exptl_crystal_description rectangle
_exptl_crystal_F_000 1256
_exptl_crystal_size_max 0.26
_exptl_crystal_size_mid 0.21
_exptl_crystal_size_min 0.18
_refine_diff_density_max 1.21
_refine_diff_density_min -0.45
_refine_ls_extinction_method none
_refine_ls_goodness_of_fit_ref 0.9812
_refine_ls_hydrogen_treatment constr
_refine_ls_matrix_type full
_refine_ls_number_parameters 178
_refine_ls_number_reflns 3708
_refine_ls_number_restraints 0
_refine_ls_R_factor_all 0.0433
_refine_ls_R_factor_gt 0.0374
_refine_ls_shift/su_max 0.000242
_refine_ls_structure_factor_coef Fsqd
_refine_ls_weighting_details
;
 Method= Modified Sheldrick 
 w=1/[\s^2^(F^2^) + ( 0.06P)^2^ + 5.03P] 
 ,where P=(max(Fo^2^,0) + 2Fc^2^)/3 
;
_refine_ls_weighting_scheme calc
_refine_ls_wR_factor_all 0.1056
_refine_ls_wR_factor_gt 0.1034
_refine_ls_wR_factor_ref 0.1056
_reflns_limit_h_max 27
_reflns_limit_h_min -29
_reflns_limit_k_max 13
_reflns_limit_k_min 0
_reflns_limit_l_max 19
_reflns_limit_l_min 0
_reflns_number_gt 3168
_reflns_number_total 3715
_reflns_threshold_expression I>2.0\s(I)
_oxford_diffrn_Wilson_B_factor 1.13
_oxford_diffrn_Wilson_scale 0.74
_oxford_refine_ls_r_factor_ref 0.0433
_oxford_refine_ls_scale 1.582(10)
_oxford_reflns_number_all 3708
_oxford_reflns_threshold_expression_ref I>-10.0\s(I)
_cod_data_source_file ic2020644_si_001_4.cif
_cod_data_source_block CRYSTALS_cif
_cod_original_cell_volume 3040.72(12)
_cod_original_sg_symbol_H-M 'C 1 2/c 1 '
_cod_original_formula_sum 'C32 H48 N2 Ni1 O4'
_cod_database_code 4327193

loop_
_symmetry_equiv_pos_as_xyz
x,y,z
-x,-y,-z
x+1/2,y+1/2,z
-x+1/2,-y+1/2,-z
-x,y,-z+1/2
x,-y,z+1/2
-x+1/2,y+1/2,-z+1/2
x+1/2,-y+1/2,z+1/2

loop_
_atom_site_label
_atom_site_type_symbol
_atom_site_fract_x
_atom_site_fract_y
_atom_site_fract_z
_atom_site_U_iso_or_equiv
_atom_site_occupancy
_atom_site_adp_type
_atom_site_refinement_flags_posn
C21 C 0.43168(9) 0.46453(18) 0.64127(12) 0.0185 1.0000 Uani .
N22 N 0.46048(7) 0.54059(15) 0.59435(10) 0.0173 1.0000 Uani .
O23 O 0.45903(7) 0.67699(12) 0.61643(10) 0.0250 1.0000 Uani .
C24 C 0.40031(13) 0.5294(2) 0.70840(17) 0.0348 1.0000 Uani .
C41 C 0.36702(9) 0.00879(16) 0.73291(13) 0.0194 1.0000 Uani .
C42 C 0.35715(12) 0.0863(2) 0.81858(16) 0.0335 1.0000 Uani .
C43 C 0.41653(9) -0.10177(17) 0.77649(12) 0.0196 1.0000 Uani .
C44 C 0.30494(9) -0.0633(2) 0.67503(15) 0.0286 1.0000 Uani .
C45 C 0.24556(10) 0.0091(2) 0.60771(18) 0.0376 1.0000 Uani .
C46 C 0.22486(13) 0.1377(3) 0.6526(2) 0.0502 1.0000 Uani .
C47 C 0.19058(13) -0.0892(3) 0.5878(2) 0.0588 1.0000 Uani .
C48 C 0.25634(11) 0.0551(3) 0.51556(16) 0.0370 1.0000 Uani .
C1 C 0.44953(8) 0.25804(16) 0.55390(11) 0.0156 1.0000 Uani .
C2 C 0.42832(8) 0.31925(16) 0.62570(11) 0.0152 1.0000 Uani .
C3 C 0.40233(8) 0.23585(17) 0.68290(11) 0.0163 1.0000 Uani .
C4 C 0.39528(8) 0.09874(17) 0.67060(12) 0.0170 1.0000 Uani .
C5 C 0.41564(8) 0.04130(17) 0.59693(12) 0.0171 1.0000 Uani .
C6 C 0.44193(8) 0.11877(17) 0.54048(11) 0.0166 1.0000 Uani .
Ni1 Ni 0.5000 0.5000 0.5000 0.0135 1.0000 Uani S
O2 O 0.47577(7) 0.32465(12) 0.49614(9) 0.0219 1.0000 Uani .
H51 H 0.3897 0.2744 0.7318 0.0202 1.0000 Uiso R
H71 H 0.4102 -0.0495 0.5853 0.0212 1.0000 Uiso R
H81 H 0.4556 0.0786 0.4920 0.0216 1.0000 Uiso R
H103 H 0.3998 -0.1595 0.8171 0.0291 1.0000 Uiso R
H102 H 0.4563 -0.0621 0.8147 0.0297 1.0000 Uiso R
H101 H 0.4245 -0.1564 0.7267 0.0299 1.0000 Uiso R
H112 H 0.2890 -0.1092 0.7230 0.0349 1.0000 Uiso R
H111 H 0.3164 -0.1269 0.6372 0.0330 1.0000 Uiso R
H131 H 0.1825 0.1685 0.6103 0.0743 1.0000 Uiso R
H133 H 0.2201 0.1112 0.7161 0.0735 1.0000 Uiso R
H132 H 0.2586 0.2120 0.6621 0.0737 1.0000 Uiso R
H141 H 0.2177 0.0933 0.4752 0.0555 1.0000 Uiso R
H143 H 0.2893 0.1211 0.5253 0.0553 1.0000 Uiso R
H142 H 0.2681 -0.0211 0.4840 0.0558 1.0000 Uiso R
H151 H 0.1508 -0.0443 0.5476 0.0880 1.0000 Uiso R
H153 H 0.1854 -0.1177 0.6504 0.0878 1.0000 Uiso R
H152 H 0.2046 -0.1635 0.5468 0.0858 1.0000 Uiso R
H161 H 0.3399 0.0250 0.8549 0.0494 1.0000 Uiso R
H163 H 0.3982 0.1263 0.8586 0.0504 1.0000 Uiso R
H162 H 0.3264 0.1563 0.7953 0.0496 1.0000 Uiso R
H201 H 0.3688 0.5925 0.6734 0.0545 1.0000 Uiso R
H203 H 0.4305 0.5795 0.7542 0.0542 1.0000 Uiso R
H202 H 0.3808 0.4687 0.7387 0.0547 1.0000 Uiso R
H191 H 0.4816 0.7070 0.5833 0.0387 1.0000 Uiso R

loop_
_atom_site_aniso_label
_atom_site_aniso_U_11
_atom_site_aniso_U_22
_atom_site_aniso_U_33
_atom_site_aniso_U_23
_atom_site_aniso_U_13
_atom_site_aniso_U_12
C21 0.0210(8) 0.0180(8) 0.0197(8) -0.0052(6) 0.0108(7) -0.0040(6)
N22 0.0212(7) 0.0132(6) 0.0195(7) -0.0046(5) 0.0092(6) -0.0032(5)
O23 0.0388(8) 0.0133(6) 0.0328(7) -0.0078(5) 0.0257(6) -0.0069(5)
C24 0.0543(14) 0.0221(9) 0.0444(12) -0.0135(8) 0.0395(11) -0.0120(9)
C41 0.0250(9) 0.0140(7) 0.0232(8) 0.0047(6) 0.0135(7) 0.0034(6)
C42 0.0555(14) 0.0205(9) 0.0384(11) 0.0061(8) 0.0354(10) 0.0071(9)
C43 0.0245(9) 0.0181(8) 0.0171(7) 0.0023(6) 0.0077(6) 0.0022(7)
C44 0.0236(10) 0.0267(10) 0.0353(10) 0.0153(8) 0.0084(8) -0.0004(8)
C45 0.0220(10) 0.0507(14) 0.0414(12) 0.0243(10) 0.0112(9) 0.0045(9)
C46 0.0414(14) 0.0539(15) 0.0622(16) 0.0224(13) 0.0261(12) 0.0219(12)
C47 0.0308(13) 0.0689(19) 0.0690(18) 0.0345(16) 0.0035(12) -0.0084(13)
C48 0.0283(11) 0.0440(13) 0.0340(11) 0.0190(10) 0.0023(9) -0.0026(9)
C1 0.0157(8) 0.0166(8) 0.0152(7) -0.0006(6) 0.0058(6) -0.0027(6)
C2 0.0148(7) 0.0154(7) 0.0155(7) -0.0015(6) 0.0047(6) -0.0011(6)
C3 0.0163(8) 0.0180(8) 0.0160(7) -0.0004(6) 0.0072(6) 0.0018(6)
C4 0.0178(8) 0.0164(8) 0.0183(7) 0.0036(6) 0.0078(6) 0.0024(6)
C5 0.0201(8) 0.0118(7) 0.0195(8) 0.0007(6) 0.0060(6) 0.0018(6)
C6 0.0186(8) 0.0170(8) 0.0151(7) -0.0010(6) 0.0066(6) 0.0010(6)
Ni1 0.01563(16) 0.01273(16) 0.01421(15) -0.00282(10) 0.00757(11) -0.00274(11)
O2 0.0327(7) 0.0160(6) 0.0233(6) -0.0050(5) 0.0179(5) -0.0068(5)

loop_
_atom_type_symbol
_atom_type_scat_dispersion_real
_atom_type_scat_dispersion_imag
_atom_type_scat_Cromer_Mann_a1
_atom_type_scat_Cromer_Mann_b1
_atom_type_scat_Cromer_Mann_a2
_atom_type_scat_Cromer_Mann_b2
_atom_type_scat_Cromer_Mann_a3
_atom_type_scat_Cromer_Mann_b3
_atom_type_scat_Cromer_Mann_a4
_atom_type_scat_Cromer_Mann_b4
_atom_type_scat_Cromer_Mann_c
_atom_type_scat_source
C 0.0033 0.0016 2.3100 20.8439 1.0200 10.2075 1.5886 0.5687 0.8650 51.6512 0.2156 'International Tables Vol C 4.2.6.8 and 6.1.1.4'
H 0.0000 0.0000 0.4930 10.5109 0.3229 26.1257 0.1402 3.1424 0.0408 57.7998 0.0030 'International Tables Vol C 4.2.6.8 and 6.1.1.4'
N 0.0061 0.0033 12.2126 0.0057 3.1322 9.8933 2.0125 28.9975 1.1663 0.5826 -11.5290 'International Tables Vol C 4.2.6.8 and 6.1.1.4'
O 0.0106 0.0060 3.0485 13.2771 2.2868 5.7011 1.5463 0.3239 0.8670 32.9089 0.2508 'International Tables Vol C 4.2.6.8 and 6.1.1.4'
Ni 0.3393 1.1124 12.8376 3.8785 7.2920 0.2565 4.4438 12.1763 2.3800 66.3421 1.0341 'International Tables Vol C 4.2.6.8 and 6.1.1.4'

loop_
_geom_angle_atom_site_label_1
_geom_angle_site_symmetry_1
_geom_angle_atom_site_label_2
_geom_angle_atom_site_label_3
_geom_angle_site_symmetry_3
_geom_angle
_geom_angle_publ_flag
N22 . C21 C24 . 118.88(16) yes
N22 . C21 C2 . 120.02(16) yes
C24 . C21 C2 . 121.06(16) yes
C21 . N22 O23 . 113.11(14) yes
C21 . N22 Ni1 . 131.57(12) yes
O23 . N22 Ni1 . 115.26(10) yes
N22 . O23 H191 . 98.7 no
C21 . C24 H201 . 108.7 no
C21 . C24 H203 . 110.2 no
H201 . C24 H203 . 105.8 no
C21 . C24 H202 . 113.6 no
H201 . C24 H202 . 109.3 no
H203 . C24 H202 . 109.0 no
C42 . C41 C43 . 105.49(15) yes
C42 . C41 C44 . 111.74(17) yes
C43 . C41 C44 . 106.60(14) yes
C42 . C41 C4 . 111.96(14) yes
C43 . C41 C4 . 108.09(14) yes
C44 . C41 C4 . 112.48(15) yes
C41 . C42 H161 . 108.1 no
C41 . C42 H163 . 111.3 no
H161 . C42 H163 . 110.9 no
C41 . C42 H162 . 108.9 no
H161 . C42 H162 . 108.3 no
H163 . C42 H162 . 109.2 no
C41 . C43 H103 . 109.5 no
C41 . C43 H102 . 110.2 no
H103 . C43 H102 . 108.6 no
C41 . C43 H101 . 110.3 no
H103 . C43 H101 . 108.5 no
H102 . C43 H101 . 109.8 no
C41 . C44 C45 . 124.16(17) yes
C41 . C44 H112 . 104.9 no
C45 . C44 H112 . 105.5 no
C41 . C44 H111 . 107.6 no
C45 . C44 H111 . 104.8 no
H112 . C44 H111 . 109.2 no
C44 . C45 C46 . 113.5(2) yes
C44 . C45 C47 . 106.49(18) yes
C46 . C45 C47 . 107.5(2) yes
C44 . C45 C48 . 112.98(18) yes
C46 . C45 C48 . 105.77(19) yes
C47 . C45 C48 . 110.4(2) yes
C45 . C46 H131 . 108.5 no
C45 . C46 H133 . 107.5 no
H131 . C46 H133 . 109.2 no
C45 . C46 H132 . 111.3 no
H131 . C46 H132 . 110.9 no
H133 . C46 H132 . 109.4 no
C45 . C47 H151 . 108.9 no
C45 . C47 H153 . 107.8 no
H151 . C47 H153 . 110.9 no
C45 . C47 H152 . 102.6 no
H151 . C47 H152 . 108.8 no
H153 . C47 H152 . 117.3 no
C45 . C48 H141 . 109.7 no
C45 . C48 H143 . 112.7 no
H141 . C48 H143 . 107.7 no
C45 . C48 H142 . 109.1 no
H141 . C48 H142 . 109.0 no
H143 . C48 H142 . 108.6 no
C2 . C1 C6 . 118.73(15) yes
C2 . C1 O2 . 124.11(14) yes
C6 . C1 O2 . 117.15(14) yes
C21 . C2 C1 . 122.13(15) yes
C21 . C2 C3 . 119.80(15) yes
C1 . C2 C3 . 118.07(14) yes
C2 . C3 C4 . 123.43(15) yes
C2 . C3 H51 . 118.9 no
C4 . C3 H51 . 117.7 no
C41 . C4 C3 . 123.17(15) yes
C41 . C4 C5 . 119.81(15) yes
C3 . C4 C5 . 117.02(15) yes
C4 . C5 C6 . 121.33(15) yes
C4 . C5 H71 . 119.3 no
C6 . C5 H71 . 119.4 no
C1 . C6 C5 . 121.40(15) yes
C1 . C6 H81 . 118.4 no
C5 . C6 H81 . 120.2 no
N22 2_666 Ni1 N22 . 179.994 yes
N22 2_666 Ni1 O2 2_666 92.12(6) yes
N22 . Ni1 O2 2_666 87.88(6) yes
N22 2_666 Ni1 O2 . 87.88(6) yes
N22 . Ni1 O2 . 92.12(6) yes
O2 2_666 Ni1 O2 . 179.994 yes
C1 . O2 Ni1 . 129.22(11) yes

loop_
_geom_bond_atom_site_label_1
_geom_bond_atom_site_label_2
_geom_bond_site_symmetry_2
_geom_bond_distance
_geom_bond_publ_flag
C21 N22 . 1.304(2) yes
C21 C24 . 1.504(2) yes
C21 C2 . 1.462(2) yes
N22 O23 . 1.3985(18) yes
N22 Ni1 . 1.8827(14) yes
O23 H191 . 0.843 no
C24 H201 . 0.958 no
C24 H203 . 0.932 no
C24 H202 . 0.925 no
C41 C42 . 1.547(3) yes
C41 C43 . 1.539(2) yes
C41 C44 . 1.542(3) yes
C41 C4 . 1.535(2) yes
C42 H161 . 0.958 no
C42 H163 . 0.994 no
C42 H162 . 0.956 no
C43 H103 . 0.974 no
C43 H102 . 0.965 no
C43 H101 . 0.968 no
C44 C45 . 1.551(3) yes
C44 H112 . 0.987 no
C44 H111 . 0.925 no
C45 C46 . 1.567(4) yes
C45 C47 . 1.504(3) yes
C45 C48 . 1.515(3) yes
C46 H131 . 0.994 no
C46 H133 . 1.006 no
C46 H132 . 1.022 no
C47 H151 . 0.996 no
C47 H153 . 1.002 no
C47 H152 . 1.056 no
C48 H141 . 0.951 no
C48 H143 . 0.951 no
C48 H142 . 0.963 no
C1 C2 . 1.411(2) yes
C1 C6 . 1.403(2) yes
C1 O2 . 1.333(2) yes
C2 C3 . 1.415(2) yes
C3 C4 . 1.379(2) yes
C3 H51 . 0.927 no
C4 C5 . 1.409(2) yes
C5 C6 . 1.377(2) yes
C5 H71 . 0.920 no
C6 H81 . 0.941 no
Ni1 O2 2_666 1.8190(12) yes
Ni1 O2 . 1.8190(12) yes

loop_
_geom_hbond_atom_site_label_D
_geom_hbond_atom_site_label_H
_geom_hbond_atom_site_label_A
_geom_hbond_site_symmetry_A
_geom_hbond_angle_DHA
_geom_hbond_distance_DH
_geom_hbond_distance_HA
_geom_hbond_distance_DA
_geom_hbond_publ_flag
C43 H101 O23 1_545 171 0.97 2.58 3.543(3) yes
C42 H162 C46 . 126 0.96 2.56 3.210(3) yes
O23 H191 O2 2_666 148 0.84 1.73 2.482(3) yes
